data_7700690
loop_
_publ_author_name
'Ren, Xiaoyu'
'Wesolek, Marcel'
'Braunstein, Pierre'

_publ_section_title
;
 Cu(i), Ag(i), Ni(ii), Cr(iii) and Ir(i) complexes with tritopic
 N<sup>imine</sup>C<sup>NHC</sup>N<sup>amine</sup> pincer ligands and
 catalytic ethylene oligomerization.
;
_journal_issue 34
_journal_name_full 'Dalton transactions (Cambridge, England : 2003)'
_journal_page_first 12895
_journal_page_last 12909
_journal_paper_doi 10.1039/c9dt02400j
_journal_volume 48
_journal_year 2019
_chemical_formula_moiety 'C21 H32 Cl3 Cr N4'
_chemical_formula_sum 'C21 H32 Cl3 Cr N4'
_chemical_formula_weight 498.85
_space_group_crystal_system triclinic
_space_group_IT_number 2
_space_group_name_Hall '-P 1'
_space_group_name_H-M_alt 'P -1'
_symmetry_space_group_name_Hall '-P 1'
_symmetry_space_group_name_H-M 'P -1'
_atom_sites_solution_hydrogens geom
_audit_creation_method SHELXL-2013
_audit_update_record
;
2019-02-11 deposited with the CCDC.    2019-07-29 downloaded from the CCDC.
;
_cell_angle_alpha 94.943(2)
_cell_angle_beta 105.109(2)
_cell_angle_gamma 96.726(2)
_cell_formula_units_Z 2
_cell_length_a 9.2760(10)
_cell_length_b 10.6492(12)
_cell_length_c 15.4308(17)
_cell_measurement_reflns_used 4398
_cell_measurement_temperature 173(2)
_cell_measurement_theta_max 25.66
_cell_measurement_theta_min 2.51
_cell_volume 1450.6(3)
_computing_cell_refinement 'Bruker SAINT'
_computing_data_collection 'Bruker APEX2'
_computing_data_reduction 'Bruker SAINT'
_computing_molecular_graphics 'Mercury (Macrae et al., 2008)'
_computing_publication_material 'SHELXL-2013 (Sheldrick, 2013)'
_computing_structure_refinement 'SHELXL-2013 (Sheldrick, 2013)'
_computing_structure_solution 'SHELXS-2013 (Sheldrick, 2013)'
_diffrn_ambient_temperature 173(2)
_diffrn_measured_fraction_theta_full 0.998
_diffrn_measured_fraction_theta_max 0.991
_diffrn_measurement_device_type 'Bruker APEX-II CCD'
_diffrn_measurement_method '\f and \w scans'
_diffrn_radiation_monochromator triumph
_diffrn_radiation_type MoK\a
_diffrn_radiation_wavelength 0.71073
_diffrn_reflns_av_R_equivalents 0.0619
_diffrn_reflns_av_unetI/netI 0.0817
_diffrn_reflns_Laue_measured_fraction_full 0.998
_diffrn_reflns_Laue_measured_fraction_max 0.991
_diffrn_reflns_limit_h_max 12
_diffrn_reflns_limit_h_min -11
_diffrn_reflns_limit_k_max 14
_diffrn_reflns_limit_k_min -14
_diffrn_reflns_limit_l_max 20
_diffrn_reflns_limit_l_min -20
_diffrn_reflns_number 26545
_diffrn_reflns_point_group_measured_fraction_full 0.998
_diffrn_reflns_point_group_measured_fraction_max 0.991
_diffrn_reflns_theta_full 25.242
_diffrn_reflns_theta_max 28.137
_diffrn_reflns_theta_min 1.940
_diffrn_source 'sealed tube'
_exptl_absorpt_coefficient_mu 0.683
_exptl_absorpt_correction_T_max 0.7456
_exptl_absorpt_correction_T_min 0.6679
_exptl_absorpt_correction_type multi-scan
_exptl_absorpt_process_details sadabs
_exptl_crystal_colour green
_exptl_crystal_density_diffrn 1.142
_exptl_crystal_description plate
_exptl_crystal_F_000 522
_exptl_crystal_size_max 0.180
_exptl_crystal_size_mid 0.150
_exptl_crystal_size_min 0.080
_platon_squeeze_details
;
The residual electron density was assigned to one molecule of 
the tetrahydrofuran solvent [86/2= 43 e per asymmetric unit; one molecule of C4H8O1 would give 40 e]. 
;
_refine_diff_density_max 0.475
_refine_diff_density_min -0.586
_refine_diff_density_rms 0.066
_refine_ls_extinction_method none
_refine_ls_goodness_of_fit_ref 0.961
_refine_ls_hydrogen_treatment constr
_refine_ls_matrix_type full
_refine_ls_number_parameters 269
_refine_ls_number_reflns 7041
_refine_ls_number_restraints 0
_refine_ls_restrained_S_all 0.961
_refine_ls_R_factor_all 0.0978
_refine_ls_R_factor_gt 0.0507
_refine_ls_shift/su_max 0.001
_refine_ls_shift/su_mean 0.000
_refine_ls_structure_factor_coef Fsqd
_refine_ls_weighting_details 'w=1/[\s^2^(Fo^2^)+(0.0562P)^2^] where P=(Fo^2^+2Fc^2^)/3'
_refine_ls_weighting_scheme calc
_refine_ls_wR_factor_gt 0.1081
_refine_ls_wR_factor_ref 0.1184
_reflns_Friedel_coverage 0.000
_reflns_number_gt 4193
_reflns_number_total 7041
_reflns_threshold_expression 'I > 2\s(I)'
_cod_data_source_file c9dt02400j2.cif
_cod_data_source_block pbxr160726
_cod_depositor_comments 'Adding full bibliography for 7700685--7700692.cif.'
_cod_database_code 7700690
_shelx_space_group_comment
;
The symmetry employed for this shelxl refinement is uniquely defined
by the following loop, which should always be used as a source of
symmetry information in preference to the above space-group names.
They are only intended as comments.
;
_shelx_estimated_absorpt_t_min 0.887
_shelx_estimated_absorpt_t_max 0.947
_shelxl_version_number 2013-4

loop_
_space_group_symop_operation_xyz
'x, y, z'
'-x, -y, -z'

loop_
_atom_site_label
_atom_site_type_symbol
_atom_site_fract_x
_atom_site_fract_y
_atom_site_fract_z
_atom_site_U_iso_or_equiv
_atom_site_adp_type
_atom_site_occupancy
_atom_site_site_symmetry_order
_atom_site_calc_flag
_atom_site_refinement_flags_posn
_atom_site_refinement_flags_adp
C1 C 0.4728(3) 0.7933(2) 0.11247(18) 0.0274(6) Uani 1 1 d . .
C2 C 0.2341(3) 0.7830(3) 0.1245(2) 0.0374(7) Uani 1 1 d . .
H2 H 0.1510 0.7858 0.1495 0.045 Uiso 1 1 calc R U
C3 C 0.2287(3) 0.7560(3) 0.0374(2) 0.0374(7) Uani 1 1 d . .
H3 H 0.1398 0.7356 -0.0116 0.045 Uiso 1 1 calc R U
C4 C 0.4623(3) 0.8349(2) 0.26399(18) 0.0258(6) Uani 1 1 d . .
C5 C 0.3655(3) 0.8501(3) 0.32541(19) 0.0374(7) Uani 1 1 d . .
H5A H 0.4280 0.8629 0.3882 0.056 Uiso 1 1 calc R U
H5B H 0.2910 0.7734 0.3160 0.056 Uiso 1 1 calc R U
H5C H 0.3132 0.9241 0.3128 0.056 Uiso 1 1 calc R U
C6 C 0.6921(3) 0.8868(2) 0.37712(17) 0.0232(6) Uani 1 1 d . .
C7 C 0.7586(3) 0.7980(2) 0.43002(17) 0.0256(6) Uani 1 1 d . .
C8 C 0.8424(3) 0.8408(3) 0.51859(18) 0.0330(7) Uani 1 1 d . .
H8 H 0.8870 0.7814 0.5559 0.040 Uiso 1 1 calc R U
C9 C 0.8625(3) 0.9666(3) 0.55341(19) 0.0373(7) Uani 1 1 d . .
H9 H 0.9218 0.9939 0.6137 0.045 Uiso 1 1 calc R U
C10 C 0.7961(3) 1.0527(3) 0.50044(19) 0.0333(7) Uani 1 1 d . .
H10 H 0.8108 1.1398 0.5247 0.040 Uiso 1 1 calc R U
C11 C 0.7075(3) 1.0152(2) 0.41143(18) 0.0261(6) Uani 1 1 d . .
C12 C 0.7340(3) 0.6570(3) 0.39605(19) 0.0336(7) Uani 1 1 d . .
H12 H 0.6958 0.6484 0.3286 0.040 Uiso 1 1 calc R U
C13 C 0.6147(4) 0.5836(3) 0.4304(3) 0.0752(13) Uani 1 1 d . .
H13A H 0.6513 0.5852 0.4961 0.113 Uiso 1 1 calc R U
H13B H 0.5932 0.4952 0.4017 0.113 Uiso 1 1 calc R U
H13C H 0.5223 0.6229 0.4156 0.113 Uiso 1 1 calc R U
C14 C 0.8795(4) 0.5989(3) 0.4187(3) 0.0636(11) Uani 1 1 d . .
H14A H 0.9557 0.6485 0.3969 0.095 Uiso 1 1 calc R U
H14B H 0.8603 0.5108 0.3895 0.095 Uiso 1 1 calc R U
H14C H 0.9161 0.5998 0.4844 0.095 Uiso 1 1 calc R U
C15 C 0.6350(3) 1.1173(2) 0.3599(2) 0.0340(7) Uani 1 1 d . .
H15 H 0.5733 1.0762 0.2987 0.041 Uiso 1 1 calc R U
C16 C 0.5300(4) 1.1788(3) 0.4076(3) 0.0540(9) Uani 1 1 d . .
H16A H 0.4528 1.1127 0.4151 0.081 Uiso 1 1 calc R U
H16B H 0.4812 1.2408 0.3711 0.081 Uiso 1 1 calc R U
H16C H 0.5890 1.2220 0.4671 0.081 Uiso 1 1 calc R U
C17 C 0.7542(4) 1.2215(3) 0.3473(2) 0.0466(8) Uani 1 1 d . .
H17A H 0.8094 1.2688 0.4062 0.070 Uiso 1 1 calc R U
H17B H 0.7045 1.2800 0.3077 0.070 Uiso 1 1 calc R U
H17C H 0.8250 1.1824 0.3200 0.070 Uiso 1 1 calc R U
C18 C 0.4287(3) 0.7318(3) -0.04848(18) 0.0342(7) Uani 1 1 d . .
H18A H 0.3534 0.7490 -0.1031 0.041 Uiso 1 1 calc R U
H18B H 0.4370 0.6398 -0.0550 0.041 Uiso 1 1 calc R U
C19 C 0.5801(3) 0.8080(3) -0.0423(2) 0.0401(7) Uani 1 1 d . .
H19A H 0.5990 0.7962 -0.1025 0.048 Uiso 1 1 calc R U
H19B H 0.5725 0.8993 -0.0292 0.048 Uiso 1 1 calc R U
C20 C 0.8445(4) 0.8667(4) 0.0168(2) 0.0554(10) Uani 1 1 d . .
H20A H 0.8588 0.8474 -0.0434 0.083 Uiso 1 1 calc R U
H20B H 0.9361 0.8566 0.0630 0.083 Uiso 1 1 calc R U
H20C H 0.8240 0.9545 0.0246 0.083 Uiso 1 1 calc R U
C21 C 0.7447(4) 0.6481(3) -0.0008(2) 0.0581(10) Uani 1 1 d . .
H21A H 0.7643 0.6449 -0.0603 0.087 Uiso 1 1 calc R U
H21B H 0.6564 0.5859 -0.0037 0.087 Uiso 1 1 calc R U
H21C H 0.8327 0.6279 0.0438 0.087 Uiso 1 1 calc R U
N1 N 0.3871(2) 0.8064(2) 0.17108(14) 0.0269(5) Uani 1 1 d . .
N2 N 0.3763(2) 0.7628(2) 0.03101(14) 0.0286(5) Uani 1 1 d . .
N3 N 0.6064(2) 0.84429(18) 0.28295(14) 0.0207(5) Uani 1 1 d . .
N4 N 0.7154(3) 0.7782(2) 0.02637(16) 0.0377(6) Uani 1 1 d . .
Cl1 Cl 0.71235(9) 1.02048(7) 0.15691(5) 0.0416(2) Uani 1 1 d . .
Cl2 Cl 0.94691(7) 0.80492(8) 0.23891(5) 0.0435(2) Uani 1 1 d . .
Cl3 Cl 0.62480(9) 0.58641(7) 0.16471(5) 0.0423(2) Uani 1 1 d . .
Cr1 Cr 0.69367(4) 0.80493(4) 0.16511(3) 0.02518(13) Uani 1 1 d . .

loop_
_atom_site_aniso_label
_atom_site_aniso_U_11
_atom_site_aniso_U_22
_atom_site_aniso_U_33
_atom_site_aniso_U_23
_atom_site_aniso_U_13
_atom_site_aniso_U_12
C1 0.0272(14) 0.0253(14) 0.0261(14) -0.0034(11) 0.0029(12) 0.0038(11)
C2 0.0154(13) 0.052(2) 0.0383(17) -0.0032(15) 0.0003(12) -0.0003(12)
C3 0.0179(13) 0.0494(19) 0.0361(17) -0.0034(14) -0.0035(12) 0.0006(12)
C4 0.0225(13) 0.0231(14) 0.0293(14) -0.0023(11) 0.0057(11) 0.0004(10)
C5 0.0234(14) 0.0519(19) 0.0346(16) -0.0058(14) 0.0111(13) -0.0028(13)
C6 0.0141(11) 0.0271(14) 0.0239(13) -0.0063(11) 0.0033(10) -0.0037(10)
C7 0.0198(13) 0.0269(14) 0.0273(14) -0.0005(11) 0.0044(11) 0.0000(10)
C8 0.0253(14) 0.0442(18) 0.0267(15) 0.0034(13) 0.0035(12) 0.0024(12)
C9 0.0259(15) 0.053(2) 0.0255(15) -0.0109(14) 0.0049(12) -0.0092(13)
C10 0.0304(15) 0.0291(16) 0.0345(16) -0.0147(13) 0.0108(13) -0.0096(12)
C11 0.0194(12) 0.0249(14) 0.0323(15) -0.0029(12) 0.0093(11) -0.0038(10)
C12 0.0375(16) 0.0306(16) 0.0286(15) 0.0025(12) 0.0016(13) 0.0058(13)
C13 0.062(2) 0.041(2) 0.118(4) -0.011(2) 0.035(3) -0.0221(18)
C14 0.052(2) 0.0338(19) 0.100(3) 0.010(2) 0.009(2) 0.0123(16)
C15 0.0325(15) 0.0207(14) 0.0443(17) -0.0089(13) 0.0086(13) -0.0004(11)
C16 0.051(2) 0.040(2) 0.074(3) -0.0052(18) 0.0255(19) 0.0126(16)
C17 0.0509(19) 0.0274(17) 0.057(2) -0.0024(15) 0.0142(17) -0.0046(14)
C18 0.0355(16) 0.0357(16) 0.0259(15) -0.0038(13) 0.0019(13) 0.0029(13)
C19 0.0365(16) 0.051(2) 0.0309(16) 0.0031(14) 0.0076(14) 0.0056(14)
C20 0.0379(18) 0.088(3) 0.0406(19) 0.0040(19) 0.0152(16) 0.0021(18)
C21 0.070(2) 0.068(2) 0.043(2) -0.0056(18) 0.0207(18) 0.032(2)
N1 0.0158(10) 0.0322(13) 0.0279(12) -0.0043(10) 0.0011(9) 0.0013(9)
N2 0.0216(11) 0.0311(13) 0.0271(12) -0.0032(10) 0.0001(10) -0.0003(9)
N3 0.0182(10) 0.0163(11) 0.0250(11) -0.0003(9) 0.0026(9) 0.0014(8)
N4 0.0259(12) 0.0517(16) 0.0323(14) -0.0062(12) 0.0051(11) 0.0078(11)
Cl1 0.0533(5) 0.0308(4) 0.0381(4) 0.0040(3) 0.0119(4) -0.0032(3)
Cl2 0.0191(3) 0.0707(6) 0.0357(4) -0.0077(4) 0.0020(3) 0.0096(3)
Cl3 0.0589(5) 0.0260(4) 0.0358(4) -0.0084(3) 0.0057(4) 0.0064(3)
Cr1 0.0174(2) 0.0290(2) 0.0257(2) -0.00443(18) 0.00282(17) 0.00240(17)

loop_
_atom_type_symbol
_atom_type_description
_atom_type_scat_dispersion_real
_atom_type_scat_dispersion_imag
_atom_type_scat_source
C C 0.0033 0.0016 'International Tables Vol C Tables 4.2.6.8 and 6.1.1.4'
H H 0.0000 0.0000 'International Tables Vol C Tables 4.2.6.8 and 6.1.1.4'
N N 0.0061 0.0033 'International Tables Vol C Tables 4.2.6.8 and 6.1.1.4'
Cl Cl 0.1484 0.1585 'International Tables Vol C Tables 4.2.6.8 and 6.1.1.4'
Cr Cr 0.3209 0.6236 'International Tables Vol C Tables 4.2.6.8 and 6.1.1.4'

loop_
_geom_angle_atom_site_label_1
_geom_angle_atom_site_label_2
_geom_angle_atom_site_label_3
_geom_angle
N2 C1 N1 105.9(2)
N2 C1 Cr1 136.5(2)
N1 C1 Cr1 117.21(18)
C3 C2 N1 105.8(2)
C3 C2 H2 127.1
N1 C2 H2 127.1
C2 C3 N2 107.9(2)
C2 C3 H3 126.0
N2 C3 H3 126.0
N3 C4 N1 114.6(2)
N3 C4 C5 129.2(2)
N1 C4 C5 116.2(2)
C4 C5 H5A 109.5
C4 C5 H5B 109.5
H5A C5 H5B 109.5
C4 C5 H5C 109.5
H5A C5 H5C 109.5
H5B C5 H5C 109.5
C7 C6 C11 121.6(2)
C7 C6 N3 118.8(2)
C11 C6 N3 119.5(2)
C8 C7 C6 118.0(2)
C8 C7 C12 119.7(2)
C6 C7 C12 122.3(2)
C9 C8 C7 121.7(3)
C9 C8 H8 119.1
C7 C8 H8 119.1
C8 C9 C10 119.5(3)
C8 C9 H9 120.2
C10 C9 H9 120.2
C9 C10 C11 121.6(3)
C9 C10 H10 119.2
C11 C10 H10 119.2
C6 C11 C10 117.6(3)
C6 C11 C15 125.2(2)
C10 C11 C15 117.3(2)
C13 C12 C7 111.6(2)
C13 C12 C14 110.7(3)
C7 C12 C14 112.4(2)
C13 C12 H12 107.3
C7 C12 H12 107.3
C14 C12 H12 107.3
C12 C13 H13A 109.5
C12 C13 H13B 109.5
H13A C13 H13B 109.5
C12 C13 H13C 109.5
H13A C13 H13C 109.5
H13B C13 H13C 109.5
C12 C14 H14A 109.5
C12 C14 H14B 109.5
H14A C14 H14B 109.5
C12 C14 H14C 109.5
H14A C14 H14C 109.5
H14B C14 H14C 109.5
C11 C15 C17 111.5(2)
C11 C15 C16 111.6(3)
C17 C15 C16 109.1(2)
C11 C15 H15 108.2
C17 C15 H15 108.2
C16 C15 H15 108.2
C15 C16 H16A 109.5
C15 C16 H16B 109.5
H16A C16 H16B 109.5
C15 C16 H16C 109.5
H16A C16 H16C 109.5
H16B C16 H16C 109.5
C15 C17 H17A 109.5
C15 C17 H17B 109.5
H17A C17 H17B 109.5
C15 C17 H17C 109.5
H17A C17 H17C 109.5
H17B C17 H17C 109.5
N2 C18 C19 112.1(2)
N2 C18 H18A 109.2
C19 C18 H18A 109.2
N2 C18 H18B 109.2
C19 C18 H18B 109.2
H18A C18 H18B 107.9
N4 C19 C18 117.4(3)
N4 C19 H19A 107.9
C18 C19 H19A 107.9
N4 C19 H19B 107.9
C18 C19 H19B 107.9
H19A C19 H19B 107.2
N4 C20 H20A 109.5
N4 C20 H20B 109.5
H20A C20 H20B 109.5
N4 C20 H20C 109.5
H20A C20 H20C 109.5
H20B C20 H20C 109.5
N4 C21 H21A 109.5
N4 C21 H21B 109.5
H21A C21 H21B 109.5
N4 C21 H21C 109.5
H21A C21 H21C 109.5
H21B C21 H21C 109.5
C1 N1 C2 110.2(2)
C1 N1 C4 117.8(2)
C2 N1 C4 131.9(2)
C1 N2 C3 110.1(2)
C1 N2 C18 121.1(2)
C3 N2 C18 128.5(2)
C4 N3 C6 117.3(2)
C4 N3 Cr1 114.32(17)
C6 N3 Cr1 128.24(15)
C20 N4 C21 105.7(3)
C20 N4 C19 105.1(2)
C21 N4 C19 109.0(2)
C20 N4 Cr1 110.69(18)
C21 N4 Cr1 113.3(2)
C19 N4 Cr1 112.49(17)
C1 Cr1 N4 87.99(10)
C1 Cr1 N3 75.86(9)
N4 Cr1 N3 163.14(8)
C1 Cr1 Cl1 88.19(8)
N4 Cr1 Cl1 88.56(7)
N3 Cr1 Cl1 86.18(6)
C1 Cr1 Cl2 173.63(9)
N4 Cr1 Cl2 96.81(6)
N3 Cr1 Cl2 99.66(5)
Cl1 Cr1 Cl2 96.09(3)
C1 Cr1 Cl3 80.89(8)
N4 Cr1 Cl3 92.28(7)
N3 Cr1 Cl3 89.91(6)
Cl1 Cr1 Cl3 169.01(3)
Cl2 Cr1 Cl3 94.69(3)

loop_
_geom_bond_atom_site_label_1
_geom_bond_atom_site_label_2
_geom_bond_distance
C1 N2 1.327(3)
C1 N1 1.359(3)
C1 Cr1 1.982(3)
C2 C3 1.337(4)
C2 N1 1.396(3)
C2 H2 0.9500
C3 N2 1.392(3)
C3 H3 0.9500
C4 N3 1.282(3)
C4 N1 1.410(3)
C4 C5 1.477(4)
C5 H5A 0.9800
C5 H5B 0.9800
C5 H5C 0.9800
C6 C7 1.396(3)
C6 C11 1.400(3)
C6 N3 1.466(3)
C7 C8 1.392(4)
C7 C12 1.517(4)
C8 C9 1.372(4)
C8 H8 0.9500
C9 C10 1.374(4)
C9 H9 0.9500
C10 C11 1.401(4)
C10 H10 0.9500
C11 C15 1.518(4)
C12 C13 1.513(5)
C12 C14 1.521(4)
C12 H12 1.0000
C13 H13A 0.9800
C13 H13B 0.9800
C13 H13C 0.9800
C14 H14A 0.9800
C14 H14B 0.9800
C14 H14C 0.9800
C15 C17 1.534(4)
C15 C16 1.536(4)
C15 H15 1.0000
C16 H16A 0.9800
C16 H16B 0.9800
C16 H16C 0.9800
C17 H17A 0.9800
C17 H17B 0.9800
C17 H17C 0.9800
C18 N2 1.459(3)
C18 C19 1.514(4)
C18 H18A 0.9900
C18 H18B 0.9900
C19 N4 1.502(4)
C19 H19A 0.9900
C19 H19B 0.9900
C20 N4 1.482(4)
C20 H20A 0.9800
C20 H20B 0.9800
C20 H20C 0.9800
C21 N4 1.488(4)
C21 H21A 0.9800
C21 H21B 0.9800
C21 H21C 0.9800
N3 Cr1 2.203(2)
N4 Cr1 2.199(2)
Cl1 Cr1 2.2985(9)
Cl2 Cr1 2.3282(8)
Cl3 Cr1 2.3390(9)

loop_
_geom_torsion_atom_site_label_1
_geom_torsion_atom_site_label_2
_geom_torsion_atom_site_label_3
_geom_torsion_atom_site_label_4
_geom_torsion
N1 C2 C3 N2 0.0(3)
C11 C6 C7 C8 -0.5(4)
N3 C6 C7 C8 178.5(2)
C11 C6 C7 C12 175.6(2)
N3 C6 C7 C12 -5.4(4)
C6 C7 C8 C9 -1.1(4)
C12 C7 C8 C9 -177.3(3)
C7 C8 C9 C10 1.2(4)
C8 C9 C10 C11 0.3(4)
C7 C6 C11 C10 1.9(4)
N3 C6 C11 C10 -177.1(2)
C7 C6 C11 C15 -177.9(2)
N3 C6 C11 C15 3.2(4)
C9 C10 C11 C6 -1.8(4)
C9 C10 C11 C15 178.0(2)
C8 C7 C12 C13 77.2(3)
C6 C7 C12 C13 -98.9(3)
C8 C7 C12 C14 -48.0(4)
C6 C7 C12 C14 136.0(3)
C6 C11 C15 C17 -117.3(3)
C10 C11 C15 C17 62.9(3)
C6 C11 C15 C16 120.3(3)
C10 C11 C15 C16 -59.4(3)
N2 C18 C19 N4 69.4(3)
N2 C1 N1 C2 0.2(3)
Cr1 C1 N1 C2 -173.96(18)
N2 C1 N1 C4 177.9(2)
Cr1 C1 N1 C4 3.7(3)
C3 C2 N1 C1 -0.1(3)
C3 C2 N1 C4 -177.4(3)
N3 C4 N1 C1 -0.6(3)
C5 C4 N1 C1 179.2(2)
N3 C4 N1 C2 176.5(3)
C5 C4 N1 C2 -3.7(4)
N1 C1 N2 C3 -0.2(3)
Cr1 C1 N2 C3 172.2(2)
N1 C1 N2 C18 -175.4(2)
Cr1 C1 N2 C18 -2.9(4)
C2 C3 N2 C1 0.1(3)
C2 C3 N2 C18 174.8(3)
C19 C18 N2 C1 -34.1(3)
C19 C18 N2 C3 151.7(3)
N1 C4 N3 C6 173.7(2)
C5 C4 N3 C6 -6.0(4)
N1 C4 N3 Cr1 -2.5(3)
C5 C4 N3 Cr1 177.7(2)
C7 C6 N3 C4 106.6(3)
C11 C6 N3 C4 -74.4(3)
C7 C6 N3 Cr1 -77.7(3)
C11 C6 N3 Cr1 101.3(2)
C18 C19 N4 C20 -179.9(3)
C18 C19 N4 C21 67.2(3)
C18 C19 N4 Cr1 -59.3(3)

loop_
_platon_squeeze_void_nr
_platon_squeeze_void_average_x
_platon_squeeze_void_average_y
_platon_squeeze_void_average_z
_platon_squeeze_void_volume
_platon_squeeze_void_count_electrons
1 0.143 0.368 0.241 175.3 42.8
2 -0.144 0.632 0.758 174.3 43.0
